data_7720876
loop_
_publ_author_name
'Beitlberger, Jan'
'Schmidt, Patrick'
'Meyer, H-J&#xfc;rgen'

_publ_section_title
;
 Niobium oxyiodide clusters from heterogeneous solid-state reactions: the
 example of
 Li<sub>3</sub>Nb<sub>7</sub>O<sub>5</sub>I<sub>14</sub>(NbI<sub>6</sub>).
;
_journal_issue 18
_journal_name_full 'Dalton transactions (Cambridge, England : 2003)'
_journal_page_first 7313
_journal_page_last 7317
_journal_paper_doi 10.1039/d6dt00599c
_journal_volume 55
_journal_year 2026
_chemical_formula_moiety 'I28 Nb14 O10, 2(I6 Nb), 6(Li)'
_chemical_formula_sum 'I40 Li6 Nb16 O10'
_chemical_formula_weight 6764.20
_space_group_IT_number 74
_space_group_name_Hall '-I 2b 2'
_space_group_name_H-M_alt 'I m m a'
_symmetry_cell_setting orthorhombic
_symmetry_space_group_name_Hall '-I 2b 2'
_symmetry_space_group_name_H-M 'I m m a'
_audit_block_doi 10.25505/fiz.icsd.cc2pq64s
_audit_update_record
;
2025-10-07 deposited with the CCDC.	2026-04-13 downloaded from the CCDC.
;
_cell_angle_alpha 90.0000
_cell_angle_beta 90.0000
_cell_angle_gamma 90.0000
_cell_formula_units_Z 2
_cell_length_a 13.51755(14)
_cell_length_b 13.44658(18)
_cell_length_c 23.7811(3)
_cell_measurement_temperature 298
_cell_volume 4322.57(9)
_computing_structure_refinement FULLPROF
_computing_structure_solution Expo2014
_diffrn_ambient_temperature 298
_diffrn_detector PSD
_diffrn_detector_type Mythen1K
_diffrn_measurement_device_type 'STOE StadIP'
_diffrn_radiation_monochromator Germanium
_diffrn_radiation_type 'Cu K\a~1~'
_diffrn_radiation_wavelength 1.54060
_diffrn_source 'X-ray tube'
_diffrn_source_target Cu
_exptl_absorpt_coefficient_mu 128.992
_exptl_crystal_density_diffrn 5.197
_exptl_crystal_description powder
_pd_char_colour black
_pd_char_particle_morphology plate-like
_pd_meas_2theta_range_inc 0.015000
_pd_meas_2theta_range_max 119.55500
_pd_meas_2theta_range_min 5.00000
_pd_meas_number_of_points 7638
_pd_meas_scan_method step
_pd_proc_2theta_range_inc 0.015000
_pd_proc_2theta_range_max 119.5550
_pd_proc_2theta_range_min 5.0000
_pd_proc_info_data_reduction none
_pd_proc_info_excluded_regions none
_pd_proc_ls_background_function numerical
_pd_proc_ls_pref_orient_corr 'Modified March-Dollase (011), Pref1 = 1.09031, Pref2 = 0.00000'
_pd_proc_ls_profile_function 'Modified Thompson-Cox-Hastings pseudo-Voigt'
_pd_proc_ls_prof_R_factor 3.1430
_pd_proc_ls_prof_wR_expected 3.6303
_pd_proc_ls_prof_wR_factor 4.2119
_pd_proc_wavelength 1.540600
_pd_spec_mounting ' ?'
_pd_spec_mount_mode transmission
_pd_spec_shape flat_sheet
_pd_spec_size_axial 0.3
_pd_spec_size_equat 0.01
_refine_ls_goodness_of_fit_all 1.1602
_refine_ls_number_parameters 261
_refine_ls_number_reflns 1856
_refine_ls_number_restraints 5
_refine_ls_R_I_factor 2.7340
_refine_ls_shift/su_max 0.0000
_cod_data_source_file d6dt00599c1.cif
_cod_data_source_block JB159
_cod_depositor_comments
;
The following automatic conversions were performed:

data item '_symmetry_cell_setting' value 'Orthorhombic' was changed
to 'orthorhombic' in accordance with the
/home/data/users/saulius/crontab/automatic-downloads/rss-feeds/RSC/lib/dictionaries/cif_core.dic
dictionary named 'cif_core.dic' version 2.4.2 last updated on
2011-04-26.

Automatic conversion script
Id: cif_fix_values 8170 2020-07-09 18:12:32Z antanas 

 Adding full bibliography for 7720876.cif.
;
_cod_original_cell_volume 4322.56(9)
_cod_database_code 7720876
_pd_proc_ls_prof_cr_factor 9.8168
_pd_proc_ls_prof_cwr_factor 9.7842
_pd_proc_ls_prof_cwr_expected 8.4331
_pd_proc_ls_prof_chi2 1.3461
_pd_proc_ls_prof_echi2 1.3799

loop_
_symmetry_equiv_pos_as_xyz
x,y,z
x+1/2,-y+1/2,-z+1/2
-x+1/2,y,-z+1/2
-x,-y+1/2,z
-x,-y,-z
-x+1/2,y+1/2,z+1/2
x+1/2,-y,z+1/2
x,y+1/2,-z
x+1/2,y+1/2,z+1/2
x,-y,-z
-x,y+1/2,-z
-x+1/2,-y,z+1/2
-x+1/2,-y+1/2,-z+1/2
-x,y,z
x,-y+1/2,z
x+1/2,y,-z+1/2

loop_
_atom_site_label
_atom_site_fract_x
_atom_site_fract_y
_atom_site_fract_z
_atom_site_U_iso_or_equiv
_atom_site_occupancy
_atom_site_adp_type
_atom_site_type_symbol
Nb1 0.1425(5) -0.1010(4) 0.5730(3) 0.0122(13) 1.00000 Uiso Nb
Nb2 0.00000 0.25000 0.4067(3) 0.0122(13) 1.00000 Uiso Nb
Nb3 0.1440(7) 0.25000 0.3277(3) 0.0122(13) 1.00000 Uiso Nb
Nb4 0.00000 0.25000 0.8034(5) 0.0122(13) 1.00000 Uiso Nb
I1 0.8560(6) 0.25000 0.2051(3) 0.0335(8) 1.00000 Uiso I-1
I2 0.1484(4) 0.1179(4) 0.55016(18) 0.0335(8) 1.00000 Uiso I-1
I3 0.1522(4) 0.0403(3) 0.3134(2) 0.0335(8) 1.00000 Uiso I-1
I4 0.00000 0.25000 0.6953(3) 0.0335(8) 1.00000 Uiso I-1
I5 0.3586(4) 0.0841(4) 0.43385(16) 0.0335(8) 1.00000 Uiso I-1
I6 0.00000 0.4429(5) 0.8095(3) 0.0335(8) 1.00000 Uiso I-1
I7 0.7977(4) 0.25000 0.8178(3) 0.0335(8) 1.00000 Uiso I-1
I8 0.00000 0.25000 0.9332(5) 0.0335(8) 1.00000 Uiso I-1
O1 0.00000 0.25000 0.3239(5) 0.0335(8) 1.00000 Uiso O-2
O2 0.8429(3) 0.25000 0.42220(18) 0.0335(8) 1.00000 Uiso O-2
O3 0.00000 -0.1094(4) 0.58441(3) 0.0335(8) 1.00000 Uiso O-2
Li1 0.00000 0.25000 0.5762(4) 0.0335(8) 1.00000 Uiso Li+1
Li2 0.00000 0.25000 0.056(10) 0.0335(8) 1.00000 Uiso Li+1
Li3 0.00000 0.00000 0.00000 0.0335(8) 1.00000 Uiso Li+1

loop_
_atom_type_symbol
_atom_type_scat_Cromer_Mann_a1
_atom_type_scat_Cromer_Mann_b1
_atom_type_scat_Cromer_Mann_a2
_atom_type_scat_Cromer_Mann_b2
_atom_type_scat_Cromer_Mann_a3
_atom_type_scat_Cromer_Mann_b3
_atom_type_scat_Cromer_Mann_a4
_atom_type_scat_Cromer_Mann_b4
_atom_type_scat_Cromer_Mann_c
_atom_type_scat_dispersion_real
_atom_type_scat_dispersion_imag
_atom_type_scat_source
nb 17.61420 1.18865 12.01440 11.76600 4.04183 0.20479 3.53346 69.79570 3.75591 -0.24800 2.48200 International_Tables_for_Crystallography_Vol.C(1991)_Tables_6.1.1.4_and_6.1.1.5
i-1 20.23320 4.35790 18.99700 0.38150 7.80690 29.52590 2.88680 84.93040 4.07140 -0.57900 6.83500 International_Tables_for_Crystallography_Vol.C(1991)_Tables_6.1.1.4_and_6.1.1.5
o-2 4.75800 7.83100 3.63700 30.05000 0.00000 0.00000 0.00000 0.00000 1.59400 0.04700 0.03200 International_Tables_for_Crystallography_Vol.C(1991)_Tables_6.1.1.4_and_6.1.1.5
li+1 0.69680 4.62370 0.78880 1.95570 0.34140 0.63160 0.15630 10.09530 0.01670 0.00100 0.00000 International_Tables_for_Crystallography_Vol.C(1991)_Tables_6.1.1.4_and_6.1.1.5

loop_
_geom_angle_atom_site_label_1
_geom_angle_atom_site_label_2
_geom_angle_atom_site_label_3
_geom_angle
_geom_angle_site_symmetry_1
_geom_angle_site_symmetry_3
_geom_angle_publ_flag
Nb1 Nb1 Nb2 46.9(3) 14_555 5_556 ?
Nb1 Nb1 Nb3 90.4(4) 14_555 8_546 ?
Nb1 Nb1 I2 91.5(3) 14_555 1_555 ?
Nb1 Nb1 I2 91.6(3) 14_555 10_556 ?
Nb1 Nb1 I3 92.7(4) 14_555 10_556 ?
Nb1 Nb1 I5 174.5(4) 14_555 10_556 ?
Nb1 Nb1 O1 58.7(3) 14_555 5_556 ?
Nb1 Nb1 O2 95.6(4) 14_555 5_656 ?
Nb2 Nb1 Nb3 54.2(3) 5_556 8_546 ?
Nb2 Nb1 I2 138.4(3) 5_556 1_555 ?
Nb2 Nb1 I2 97.7(3) 5_556 10_556 ?
Nb2 Nb1 I3 94.2(3) 5_556 10_556 ?
Nb2 Nb1 I5 138.1(3) 5_556 10_556 ?
Nb2 Nb1 O2 49.6(3) 5_556 5_656 ?
Nb3 Nb1 I2 140.7(3) 8_546 1_555 ?
Nb3 Nb1 I2 135.2(4) 8_546 10_556 ?
Nb3 Nb1 I3 57.1(3) 8_546 10_556 ?
Nb3 Nb1 I5 94.9(4) 8_546 10_556 ?
Nb3 Nb1 O2 46.6(3) 8_546 5_656 ?
Nb3 Nb1 O3 82.1(4) 8_546 1_555 ?
I2 Nb1 I2 83.9(3) 1_555 10_556 ?
I2 Nb1 I3 83.6(3) 1_555 10_556 ?
I2 Nb1 I5 83.5(3) 1_555 10_556 ?
I2 Nb1 O1 131.7(4) 1_555 5_556 ?
I2 Nb1 O2 169.9(4) 1_555 5_656 ?
I2 Nb1 O3 96.2(4) 1_555 1_555 ?
I2 Nb1 I3 166.9(4) 10_556 10_556 ?
I2 Nb1 I5 85.6(3) 10_556 10_556 ?
I2 Nb1 O1 129.2(5) 10_556 5_556 ?
I2 Nb1 O2 88.7(3) 10_556 5_656 ?
I2 Nb1 O3 99.3(4) 10_556 1_555 ?
I3 Nb1 I5 89.1(3) 10_556 10_556 ?
I3 Nb1 O1 63.1(3) 10_556 5_556 ?
I3 Nb1 O2 103.2(3) 10_556 5_656 ?
I3 Nb1 O3 86.0(4) 10_556 1_555 ?
I5 Nb1 O1 126.6(4) 10_556 5_556 ?
I5 Nb1 O2 89.0(4) 10_556 5_656 ?
I5 Nb1 O3 175.1(4) 10_556 1_555 ?
O1 Nb1 O2 58.4(4) 5_556 5_656 ?
O1 Nb1 O3 50.4(4) 5_556 1_555 ?
O2 Nb1 O3 91.8(4) 5_656 1_555 ?
Nb1 Nb2 Nb1 160.3(4) 5_556 8_556 ?
Nb1 Nb2 Nb1 86.1(4) 5_556 10_556 ?
Nb1 Nb2 Nb1 90.5(3) 5_556 11_556 ?
Nb1 Nb2 Nb3 127.6(5) 5_556 1_555 ?
Nb1 Nb2 Nb3 68.1(4) 5_556 4_555 ?
Nb1 Nb2 O1 99.9(6) 5_556 1_555 ?
Nb1 Nb2 O2 45.4(2) 5_556 1_455 ?
Nb1 Nb2 O2 130.1(4) 5_556 4_655 ?
Nb1 Nb2 O3 133.4(4) 5_556 8_556 ?
Nb1 Nb2 Nb1 90.5(3) 8_556 10_556 ?
Nb1 Nb2 Nb1 86.1(4) 8_556 11_556 ?
Nb1 Nb2 Nb3 68.1(4) 8_556 1_555 ?
Nb1 Nb2 Nb3 127.6(5) 8_556 4_555 ?
Nb1 Nb2 O1 99.9(6) 8_556 1_555 ?
Nb1 Nb2 O2 130.1(4) 8_556 1_455 ?
Nb1 Nb2 O2 45.4(2) 8_556 4_655 ?
Nb1 Nb2 O3 133.4(4) 8_556 5_556 ?
Nb1 Nb2 Nb1 160.3(4) 10_556 11_556 ?
Nb1 Nb2 Nb3 68.1(4) 10_556 1_555 ?
Nb1 Nb2 Nb3 127.6(5) 10_556 4_555 ?
Nb1 Nb2 O1 99.9(6) 10_556 1_555 ?
Nb1 Nb2 O2 130.1(4) 10_556 1_455 ?
Nb1 Nb2 O2 45.4(2) 10_556 4_655 ?
Nb1 Nb2 O3 133.4(4) 10_556 8_556 ?
Nb1 Nb2 Nb3 127.6(5) 11_556 1_555 ?
Nb1 Nb2 Nb3 68.1(4) 11_556 4_555 ?
Nb1 Nb2 O1 99.9(6) 11_556 1_555 ?
Nb1 Nb2 O2 45.4(2) 11_556 1_455 ?
Nb1 Nb2 O2 130.1(4) 11_556 4_655 ?
Nb1 Nb2 O3 133.4(4) 11_556 5_556 ?
Nb3 Nb2 Nb3 92.0(5) 1_555 4_555 ?
Nb3 Nb2 O1 46.0(2) 1_555 1_555 ?
Nb3 Nb2 O2 145.9(5) 1_555 1_455 ?
Nb3 Nb2 O2 53.8(3) 1_555 4_655 ?
Nb3 Nb2 O3 94.4(4) 1_555 5_556 ?
Nb3 Nb2 O3 94.4(4) 1_555 8_556 ?
Nb3 Nb2 O1 46.0(5) 4_555 1_555 ?
Nb3 Nb2 O2 53.8(3) 4_555 1_455 ?
Nb3 Nb2 O2 145.9(5) 4_555 4_655 ?
Nb3 Nb2 O3 94.4(4) 4_555 5_556 ?
Nb3 Nb2 O3 94.4(4) 4_555 8_556 ?
O1 Nb2 O2 99.8(6) 1_555 1_455 ?
O1 Nb2 O2 99.8(6) 1_555 4_655 ?
O1 Nb2 O3 96.4(6) 1_555 5_556 ?
O1 Nb2 O3 96.4(6) 1_555 8_556 ?
O2 Nb2 O2 160.3(4) 1_455 4_655 ?
O2 Nb2 O3 88.9(3) 1_455 5_556 ?
O2 Nb2 O3 88.9(3) 1_455 8_556 ?
O2 Nb2 O3 88.9(3) 4_655 5_556 ?
O2 Nb2 O3 88.9(3) 4_655 8_556 ?
O3 Nb2 O3 167.2(6) 5_556 8_556 ?
Nb1 Nb3 Nb1 80.6(3) 8_556 10_556 ?
Nb1 Nb3 Nb2 57.7(3) 8_556 1_555 ?
Nb1 Nb3 Nb3 89.6(4) 8_556 4_555 ?
Nb1 Nb3 I1 101.9(4) 8_556 2_455 ?
Nb1 Nb3 I1 139.7(5) 8_556 4_655 ?
Nb1 Nb3 I3 137.2(4) 8_556 1_555 ?
Nb1 Nb3 I3 56.6(3) 8_556 15_555 ?
Nb1 Nb3 O1 91.7(5) 8_556 1_555 ?
Nb1 Nb3 O3 83.6(3) 8_556 5_556 ?
Nb1 Nb3 Nb2 57.7(3) 10_556 1_555 ?
Nb1 Nb3 Nb3 89.6(4) 10_556 4_555 ?
Nb1 Nb3 I1 101.9(4) 10_556 2_455 ?
Nb1 Nb3 I1 139.7(5) 10_556 4_655 ?
Nb1 Nb3 I3 56.6(3) 10_556 1_555 ?
Nb1 Nb3 I3 137.2(4) 10_556 15_555 ?
Nb1 Nb3 O1 91.7(5) 10_556 1_555 ?
Nb1 Nb3 O3 83.6(3) 10_556 8_556 ?
Nb2 Nb3 I1 151.2(5) 1_555 2_455 ?
Nb2 Nb3 I1 134.0(5) 1_555 4_655 ?
Nb2 Nb3 I3 96.4(3) 1_555 1_555 ?
Nb2 Nb3 I3 96.4(3) 1_555 15_555 ?
Nb2 Nb3 O1 46.6(5) 1_555 1_555 ?
Nb2 Nb3 O2 50.5(3) 1_555 4_655 ?
Nb3 Nb3 I1 164.8(6) 4_555 2_455 ?
Nb3 Nb3 I1 90.0(4) 4_555 4_655 ?
Nb3 Nb3 I3 92.2(4) 4_555 1_555 ?
Nb3 Nb3 I3 92.2(4) 4_555 15_555 ?
Nb3 Nb3 O2 94.5(5) 4_555 4_655 ?
Nb3 Nb3 O3 55.4(3) 4_555 5_556 ?
Nb3 Nb3 O3 55.4(3) 4_555 8_556 ?
I1 Nb3 I1 74.8(4) 2_455 4_655 ?
I1 Nb3 I3 86.0(4) 2_455 1_555 ?
I1 Nb3 I3 86.0(4) 2_455 15_555 ?
I1 Nb3 O1 162.1(6) 2_455 1_555 ?
I1 Nb3 O2 100.7(5) 2_455 4_655 ?
I1 Nb3 O3 135.1(4) 2_455 5_556 ?
I1 Nb3 O3 135.1(4) 2_455 8_556 ?
I1 Nb3 I3 83.1(3) 4_655 1_555 ?
I1 Nb3 I3 83.1(3) 4_655 15_555 ?
I1 Nb3 O1 87.3(6) 4_655 1_555 ?
I1 Nb3 O2 175.5(5) 4_655 4_655 ?
I1 Nb3 O3 127.6(4) 4_655 5_556 ?
I1 Nb3 O3 127.6(4) 4_655 8_556 ?
I3 Nb3 I3 165.5(3) 1_555 15_555 ?
I3 Nb3 O1 91.9(4) 1_555 1_555 ?
I3 Nb3 O2 96.7(3) 1_555 4_655 ?
I3 Nb3 O3 63.10(19) 1_555 5_556 ?
I3 Nb3 O3 130.0(3) 1_555 8_556 ?
I3 Nb3 O1 91.9(4) 15_555 1_555 ?
I3 Nb3 O2 96.7(3) 15_555 4_655 ?
I3 Nb3 O3 130.0(3) 15_555 5_556 ?
I3 Nb3 O3 63.10(19) 15_555 8_556 ?
O1 Nb3 O2 97.2(6) 1_555 4_655 ?
O1 Nb3 O3 57.4(4) 1_555 5_556 ?
O1 Nb3 O3 57.4(4) 1_555 8_556 ?
O2 Nb3 O3 55.7(3) 4_655 5_556 ?
O2 Nb3 O3 55.7(3) 4_655 8_556 ?
O3 Nb3 O3 67.0(3) 5_556 8_556 ?
I4 Nb4 I6 93.2(5) 1_555 1_555 ?
I4 Nb4 I6 93.2(5) 1_555 4_555 ?
I4 Nb4 I7 97.1(5) 1_555 1_455 ?
I4 Nb4 I7 97.1(5) 1_555 4_655 ?
I4 Nb4 I8 180.0(8) 1_555 1_555 ?
I6 Nb4 I6 173.6(5) 1_555 4_555 ?
I6 Nb4 I7 89.6(3) 1_555 1_455 ?
I6 Nb4 I7 89.6(3) 1_555 4_655 ?
I6 Nb4 I8 86.8(5) 1_555 1_555 ?
I6 Nb4 I7 89.6(3) 4_555 1_455 ?
I6 Nb4 I7 89.6(3) 4_555 4_655 ?
I6 Nb4 I8 86.8(5) 4_555 1_555 ?
I7 Nb4 I7 165.7(4) 1_455 4_655 ?
I7 Nb4 I8 82.9(5) 1_455 1_555 ?
I7 Nb4 I8 82.9(5) 4_655 1_555 ?
Nb3 I1 Nb3 105.2(5) 2_555 4_655 ?
Nb3 I1 I1 51.9(4) 2_555 3_655 ?
Nb3 I1 I1 164.8(6) 2_555 4_755 ?
Nb3 I1 I3 45.6(3) 2_555 2_555 ?
Nb3 I1 I3 98.6(4) 2_555 4_655 ?
Nb3 I1 I3 98.6(4) 2_555 14_655 ?
Nb3 I1 I3 45.6(3) 2_555 16_555 ?
Nb3 I1 I5 77.9(4) 2_555 2_555 ?
Nb3 I1 I5 77.9(4) 2_555 16_555 ?
Nb3 I1 O1 139.8(5) 2_555 1_655 ?
Nb3 I1 I1 53.3(4) 4_655 3_655 ?
Nb3 I1 I1 90.0(4) 4_655 4_755 ?
Nb3 I1 I3 96.4(4) 4_655 2_555 ?
Nb3 I1 I3 47.6(3) 4_655 4_655 ?
Nb3 I1 I3 47.6(3) 4_655 14_655 ?
Nb3 I1 I3 96.4(4) 4_655 16_555 ?
Nb3 I1 I5 146.0(4) 4_655 2_555 ?
Nb3 I1 I5 146.0(4) 4_655 16_555 ?
I1 I1 I1 143.3(5) 3_655 4_755 ?
I1 I1 I3 60.6(3) 3_655 2_555 ?
I1 I1 I3 64.8(3) 3_655 4_655 ?
I1 I1 I3 64.8(3) 3_655 14_655 ?
I1 I1 I3 60.6(3) 3_655 16_555 ?
I1 I1 I5 120.2(3) 3_655 2_555 ?
I1 I1 I5 120.2(3) 3_655 16_555 ?
I1 I1 O1 87.9(4) 3_655 1_655 ?
I1 I1 I3 134.0(4) 4_755 2_555 ?
I1 I1 I3 91.7(3) 4_755 4_655 ?
I1 I1 I3 91.7(3) 4_755 14_655 ?
I1 I1 I3 134.0(4) 4_755 16_555 ?
I1 I1 I5 89.5(3) 4_755 2_555 ?
I1 I1 I5 89.5(3) 4_755 16_555 ?
I1 I1 O1 55.4(4) 4_755 1_655 ?
I3 I1 I3 61.96(18) 2_555 4_655 ?
I3 I1 I3 125.4(3) 2_555 14_655 ?
I3 I1 I3 90.6(2) 2_555 16_555 ?
I3 I1 I5 61.08(19) 2_555 2_555 ?
I3 I1 I5 108.2(3) 2_555 16_555 ?
I3 I1 O1 119.0(4) 2_555 1_655 ?
I3 I1 I3 95.13(19) 4_655 14_655 ?
I3 I1 I3 125.4(3) 4_655 16_555 ?
I3 I1 I5 98.4(2) 4_655 2_555 ?
I3 I1 I5 166.4(3) 4_655 16_555 ?
I3 I1 O1 57.4(3) 4_655 1_655 ?
I3 I1 I3 61.96(18) 14_655 16_555 ?
I3 I1 I5 166.4(3) 14_655 2_555 ?
I3 I1 I5 98.4(2) 14_655 16_555 ?
I3 I1 O1 57.4(3) 14_655 1_655 ?
I3 I1 I5 108.2(3) 16_555 2_555 ?
I3 I1 I5 61.08(19) 16_555 16_555 ?
I3 I1 O1 119.0(4) 16_555 1_655 ?
I5 I1 I5 68.0(2) 2_555 16_555 ?
I5 I1 O1 132.6(4) 2_555 1_655 ?
I5 I1 O1 132.6(4) 16_555 1_655 ?
Nb1 I2 Nb1 96.0(4) 1_555 10_556 ?
Nb1 I2 I2 47.4(3) 1_555 10_556 ?
Nb1 I2 I2 169.4(4) 1_555 15_555 ?
Nb1 I2 I3 46.3(3) 1_555 10_556 ?
Nb1 I2 I5 91.9(3) 1_555 1_555 ?
Nb1 I2 I5 47.6(3) 1_555 10_556 ?
Nb1 I2 O2 130.8(3) 1_555 4_655 ?
Nb1 I2 O3 96.3(3) 1_555 5_556 ?
Nb1 I2 Li1 125.1(3) 1_555 1_555 ?
Nb1 I2 I2 48.6(3) 10_556 10_556 ?
Nb1 I2 I2 94.4(3) 10_556 15_555 ?
Nb1 I2 I3 142.3(4) 10_556 10_556 ?
Nb1 I2 I5 47.1(3) 10_556 1_555 ?
Nb1 I2 I5 93.6(3) 10_556 10_556 ?
Nb1 I2 O3 98.0(3) 10_556 1_555 ?
Nb1 I2 Li1 104.7(4) 10_556 1_555 ?
I2 I2 I2 143.0(3) 10_556 15_555 ?
I2 I2 I3 93.7(2) 10_556 10_556 ?
I2 I2 I5 59.49(18) 10_556 1_555 ?
I2 I2 I5 60.55(18) 10_556 10_556 ?
I2 I2 O2 83.32(18) 10_556 4_655 ?
I2 I2 O3 58.58(17) 10_556 1_555 ?
I2 I2 O3 57.77(16) 10_556 5_556 ?
I2 I2 Li1 130.7(3) 10_556 1_555 ?
I2 I2 I3 123.2(3) 15_555 10_556 ?
I2 I2 I5 96.5(3) 15_555 1_555 ?
I2 I2 I5 133.5(3) 15_555 10_556 ?
I2 I2 O2 59.75(19) 15_555 4_655 ?
I2 I2 O3 144.7(3) 15_555 1_555 ?
I2 I2 O3 91.7(2) 15_555 5_556 ?
I2 I2 Li1 49.8(2) 15_555 1_555 ?
I3 I2 I5 120.5(3) 10_556 1_555 ?
I3 I2 I5 62.15(18) 10_556 10_556 ?
I3 I2 O2 176.0(3) 10_556 4_655 ?
I3 I2 O3 51.53(16) 10_556 1_555 ?
I3 I2 O3 134.32(19) 10_556 5_556 ?
I3 I2 Li1 100.1(3) 10_556 1_555 ?
I5 I2 I5 58.41(18) 1_555 10_556 ?
I5 I2 O2 55.63(17) 1_555 4_655 ?
I5 I2 O3 116.0(2) 1_555 1_555 ?
I5 I2 O3 77.74(16) 1_555 5_556 ?
I5 I2 Li1 138.5(3) 1_555 1_555 ?
I5 I2 O2 113.9(2) 10_556 4_655 ?
I5 I2 O3 78.65(19) 10_556 1_555 ?
I5 I2 O3 116.28(19) 10_556 5_556 ?
I5 I2 Li1 161.3(3) 10_556 1_555 ?
O2 I2 O3 128.1(2) 4_655 1_555 ?
O2 I2 O3 45.73(14) 4_655 5_556 ?
O2 I2 Li1 83.9(3) 4_655 1_555 ?
O3 I2 O3 82.83(16) 1_555 5_556 ?
O3 I2 Li1 95.0(3) 1_555 1_555 ?
O3 I2 Li1 79.8(3) 5_556 1_555 ?
Nb1 I3 Nb3 66.2(3) 10_556 1_555 ?
Nb1 I3 I1 86.2(3) 10_556 2_455 ?
Nb1 I3 I1 115.5(4) 10_556 4_655 ?
Nb1 I3 I2 50.1(3) 10_556 10_556 ?
Nb1 I3 I6 144.0(4) 10_556 8_546 ?
Nb1 I3 O1 70.8(3) 10_556 1_555 ?
Nb3 I3 I1 48.3(3) 1_555 2_455 ?
Nb3 I3 I1 49.3(2) 1_555 4_655 ?
Nb3 I3 I2 116.3(3) 1_555 10_556 ?
Nb3 I3 I6 114.3(3) 1_555 8_546 ?
Nb3 I3 O3 67.1(2) 1_555 5_556 ?
I1 I3 I1 54.6(2) 2_455 4_655 ?
I1 I3 I2 119.5(3) 2_455 10_556 ?
I1 I3 I6 122.3(3) 2_455 8_546 ?
I1 I3 O1 81.0(3) 2_455 1_555 ?
I1 I3 O2 62.56(19) 2_455 4_655 ?
I1 I3 O3 108.2(3) 2_455 5_556 ?
I1 I3 I2 165.5(3) 4_655 10_556 ?
I1 I3 I6 73.8(2) 4_655 8_546 ?
I1 I3 O1 55.7(3) 4_655 1_555 ?
I1 I3 O2 85.0(2) 4_655 4_655 ?
I1 I3 O3 105.6(3) 4_655 5_556 ?
I2 I3 I6 116.5(3) 10_556 8_546 ?
I2 I3 O1 112.0(3) 10_556 1_555 ?
I2 I3 O2 80.73(17) 10_556 4_655 ?
I2 I3 O3 62.14(18) 10_556 5_556 ?
I6 I3 O1 90.8(3) 8_546 1_555 ?
I6 I3 O2 141.4(3) 8_546 4_655 ?
I6 I3 O3 108.9(3) 8_546 5_556 ?
O1 I3 O2 50.83(18) 1_555 4_655 ?
O1 I3 O3 50.01(19) 1_555 5_556 ?
O2 I3 O3 46.30(14) 4_655 5_556 ?
Nb4 I4 Li1 180.0(8) 1_555 1_555 ?
I6 I4 I6 87.4(3) 1_555 4_555 ?
I6 I4 I7 58.2(2) 1_555 1_455 ?
I6 I4 I7 58.2(2) 1_555 4_655 ?
I6 I4 Li1 136.32(13) 1_555 1_555 ?
I6 I4 I7 58.2(2) 4_555 1_455 ?
I6 I4 I7 58.2(2) 4_555 4_655 ?
I6 I4 Li1 136.3(5) 4_555 1_555 ?
I7 I4 I7 86.4(3) 1_455 4_655 ?
I7 I4 Li1 136.8(5) 1_455 1_555 ?
I7 I4 Li1 136.8(5) 4_655 1_555 ?
Nb1 I5 I1 84.4(3) 10_556 2_455 ?
Nb1 I5 I2 47.2(3) 10_556 1_555 ?
Nb1 I5 I2 48.9(3) 10_556 10_556 ?
Nb1 I5 I5 95.2(3) 10_556 10_556 ?
Nb1 I5 I5 174.5(4) 10_556 14_655 ?
Nb1 I5 Li2 126.3(8) 10_556 2_555 ?
Nb1 I5 Li3 139.8(4) 10_556 3_555 ?
I1 I5 I2 120.3(3) 2_455 1_555 ?
I1 I5 I2 117.3(3) 2_455 10_556 ?
I1 I5 I5 178.2(3) 2_455 10_556 ?
I1 I5 I5 90.5(3) 2_455 14_655 ?
I1 I5 O2 64.8(2) 2_455 4_655 ?
I1 I5 Li2 70(5) 2_455 2_555 ?
I1 I5 Li3 135.9(3) 2_455 3_555 ?
I2 I5 I2 59.96(18) 1_555 10_556 ?
I2 I5 I5 60.25(18) 1_555 10_556 ?
I2 I5 I5 135.4(3) 1_555 14_655 ?
I2 I5 O2 55.49(17) 1_555 4_655 ?
I2 I5 Li2 109(3) 1_555 2_555 ?
I2 I5 Li3 98.4(2) 1_555 3_555 ?
I2 I5 I5 61.34(18) 10_556 10_556 ?
I2 I5 I5 136.0(3) 10_556 14_655 ?
I2 I5 O2 83.52(19) 10_556 4_655 ?
I2 I5 Li2 168.3(5) 10_556 2_555 ?
I2 I5 Li3 99.4(3) 10_556 3_555 ?
I5 I5 I5 90.0(2) 10_556 14_655 ?
I5 I5 O2 115.6(2) 10_556 4_655 ?
I5 I5 Li2 112(4) 10_556 2_555 ?
I5 I5 O2 140.5(3) 14_655 4_655 ?
I5 I5 Li2 49.6(5) 14_655 2_555 ?
I5 I5 Li3 45.39(18) 14_655 3_555 ?
O2 I5 Li2 91.6(8) 4_655 2_555 ?
O2 I5 Li3 148.15(19) 4_655 3_555 ?
Li2 I5 Li3 79(3) 2_555 3_555 ?
Nb4 I6 I3 107.5(3) 1_555 8_556 ?
Nb4 I6 I3 107.5(3) 1_555 11_556 ?
Nb4 I6 I7 46.9(2) 1_555 1_455 ?
Nb4 I6 I7 46.9(2) 1_555 4_655 ?
Nb4 I6 I8 51.8(4) 1_555 1_555 ?
I3 I6 I3 65.4(2) 8_556 11_556 ?
I3 I6 I4 71.5(2) 8_556 1_555 ?
I3 I6 I7 131.9(3) 8_556 1_455 ?
I3 I6 I7 83.4(2) 8_556 4_655 ?
I3 I6 I8 143.5(4) 8_556 1_555 ?
I3 I6 I4 71.5(2) 11_556 1_555 ?
I3 I6 I7 83.4(2) 11_556 1_455 ?
I3 I6 I7 131.9(3) 11_556 4_655 ?
I3 I6 I8 143.5(4) 11_556 1_555 ?
I4 I6 I7 64.1(2) 1_555 1_455 ?
I4 I6 I7 64.1(2) 1_555 4_655 ?
I4 I6 I8 94.9(4) 1_555 1_555 ?
I7 I6 I7 92.9(3) 1_455 4_655 ?
I7 I6 I8 60.4(3) 1_455 1_555 ?
I7 I6 I8 60.4(3) 4_655 1_555 ?
Nb4 I7 I7 104.7(4) 1_655 3_656 ?
Nb4 I7 I8 52.2(4) 1_655 1_655 ?
I4 I7 I6 57.7(2) 1_655 1_655 ?
I4 I7 I6 57.7(2) 1_655 4_655 ?
I4 I7 I7 65.0(3) 1_655 3_656 ?
I4 I7 I8 91.9(4) 1_655 1_655 ?
I6 I7 I6 86.8(3) 1_655 4_655 ?
I6 I7 I7 102.7(3) 1_655 3_656 ?
I6 I7 I8 61.7(3) 1_655 1_655 ?
I6 I7 I7 102.7(3) 4_655 3_656 ?
I6 I7 I8 61.7(3) 4_655 1_655 ?
I7 I7 I8 156.9(5) 3_656 1_655 ?
Nb4 I8 Li2 180(11) 1_555 1_556 ?
Nb4 I8 Li3 115.3(5) 1_555 1_556 ?
Nb4 I8 Li3 115.3(5) 1_555 4_556 ?
I6 I8 I6 82.8(3) 1_555 4_555 ?
I6 I8 I7 57.9(3) 1_555 1_455 ?
I6 I8 I7 57.9(3) 1_555 4_655 ?
I6 I8 Li2 138.60(15) 1_555 1_556 ?
I6 I8 Li3 156.7(3) 1_555 1_556 ?
I6 I8 Li3 73.9(3) 1_555 4_556 ?
I6 I8 I7 57.9(3) 4_555 1_455 ?
I6 I8 I7 57.9(3) 4_555 4_655 ?
I6 I8 Li2 138.60(15) 4_555 1_556 ?
I6 I8 Li3 73.9(3) 4_555 1_556 ?
I6 I8 Li3 156.7(3) 4_555 4_556 ?
I7 I8 I7 89.8(3) 1_455 4_655 ?
I7 I8 Li2 135(9) 1_455 1_556 ?
I7 I8 Li3 107.6(3) 1_455 1_556 ?
I7 I8 Li3 107.6(3) 1_455 4_556 ?
I7 I8 Li2 135(9) 4_655 1_556 ?
I7 I8 Li3 107.6(3) 4_655 1_556 ?
I7 I8 Li3 107.6(3) 4_655 4_556 ?
Li2 I8 Li3 64.71(17) 1_556 1_556 ?
Li2 I8 Li3 64.71(17) 1_556 4_556 ?
Li3 I8 Li3 129.41(11) 1_556 4_556 ?
Nb1 O1 Nb1 97.2(3) 5_556 8_556 ?
Nb1 O1 Nb1 62.6(3) 5_556 10_556 ?
Nb1 O1 Nb1 65.4(3) 5_556 11_556 ?
Nb1 O1 Nb2 48.6(5) 5_556 1_555 ?
Nb1 O1 Nb3 119.2(6) 5_556 1_555 ?
Nb1 O1 Nb3 56.6(4) 5_556 4_555 ?
Nb1 O1 I1 104.5(4) 5_556 1_455 ?
Nb1 O1 I1 147.1(4) 5_556 4_655 ?
Nb1 O1 I3 85.2(3) 5_556 1_555 ?
Nb1 O1 I3 100.2(3) 5_556 4_555 ?
Nb1 O1 I3 46.1(2) 5_556 14_555 ?
Nb1 O1 I3 142.0(3) 5_556 15_555 ?
Nb1 O1 O2 81.9(3) 5_556 4_655 ?
Nb1 O1 O3 81.6(3) 5_556 8_556 ?
Nb1 O1 Nb1 65.4(3) 8_556 10_556 ?
Nb1 O1 Nb1 62.6(3) 8_556 11_556 ?
Nb1 O1 Nb2 48.6(5) 8_556 1_555 ?
Nb1 O1 Nb3 56.6(4) 8_556 1_555 ?
Nb1 O1 Nb3 119.2(6) 8_556 4_555 ?
Nb1 O1 I1 147.1(4) 8_556 1_455 ?
Nb1 O1 I1 104.5(4) 8_556 4_655 ?
Nb1 O1 I3 100.2(3) 8_556 1_555 ?
Nb1 O1 I3 85.2(3) 8_556 4_555 ?
Nb1 O1 I3 142.0(3) 8_556 14_555 ?
Nb1 O1 I3 46.1(2) 8_556 15_555 ?
Nb1 O1 O2 81.9(3) 8_556 1_455 ?
Nb1 O1 O3 81.6(3) 8_556 5_556 ?
Nb1 O1 Nb1 97.2(3) 10_556 11_556 ?
Nb1 O1 Nb2 48.6(5) 10_556 1_555 ?
Nb1 O1 Nb3 56.6(4) 10_556 1_555 ?
Nb1 O1 Nb3 119.2(6) 10_556 4_555 ?
Nb1 O1 I1 147.1(4) 10_556 1_455 ?
Nb1 O1 I1 104.5(4) 10_556 4_655 ?
Nb1 O1 I3 46.1(2) 10_556 1_555 ?
Nb1 O1 I3 142.0(3) 10_556 4_555 ?
Nb1 O1 I3 85.2(3) 10_556 14_555 ?
Nb1 O1 I3 100.2(3) 10_556 15_555 ?
Nb1 O1 O2 81.9(3) 10_556 1_455 ?
Nb1 O1 O3 81.6(3) 10_556 8_556 ?
Nb1 O1 Nb2 48.6(5) 11_556 1_555 ?
Nb1 O1 Nb3 119.2(6) 11_556 1_555 ?
Nb1 O1 Nb3 56.6(4) 11_556 4_555 ?
Nb1 O1 I1 104.5(4) 11_556 1_455 ?
Nb1 O1 I1 147.1(4) 11_556 4_655 ?
Nb1 O1 I3 142.0(3) 11_556 1_555 ?
Nb1 O1 I3 46.1(2) 11_556 4_555 ?
Nb1 O1 I3 100.2(3) 11_556 14_555 ?
Nb1 O1 I3 85.2(3) 11_556 15_555 ?
Nb1 O1 O2 81.9(3) 11_556 4_655 ?
Nb1 O1 O3 81.6(3) 11_556 5_556 ?
Nb2 O1 Nb3 87.3(7) 1_555 1_555 ?
Nb2 O1 Nb3 87.3(7) 1_555 4_555 ?
Nb2 O1 I1 145.4(7) 1_555 1_455 ?
Nb2 O1 I1 145.4(7) 1_555 4_655 ?
Nb2 O1 I3 94.1(2) 1_555 1_555 ?
Nb2 O1 I3 94.1(2) 1_555 4_555 ?
Nb2 O1 I3 94.1(2) 1_555 14_555 ?
Nb2 O1 I3 94.1(2) 1_555 15_555 ?
Nb3 O1 Nb3 174.7(9) 1_555 4_555 ?
Nb3 O1 I1 127.2(6) 1_555 1_455 ?
Nb3 O1 I1 58.1(5) 1_555 4_655 ?
Nb3 O1 I3 54.27(9) 1_555 1_555 ?
Nb3 O1 I3 126.2(5) 1_555 4_555 ?
Nb3 O1 I3 126.2(5) 1_555 14_555 ?
Nb3 O1 I3 54.3(3) 1_555 15_555 ?
Nb3 O1 O2 129.6(6) 1_555 1_455 ?
Nb3 O1 O2 45.1(4) 1_555 4_655 ?
Nb3 O1 O3 88.0(5) 1_555 5_556 ?
Nb3 O1 O3 88.0(5) 1_555 8_556 ?
Nb3 O1 I1 58.1(5) 4_555 1_455 ?
Nb3 O1 I1 127.2(6) 4_555 4_655 ?
Nb3 O1 I3 126.2(5) 4_555 1_555 ?
Nb3 O1 I3 54.3(3) 4_555 4_555 ?
Nb3 O1 I3 54.3(3) 4_555 14_555 ?
Nb3 O1 I3 126.2(5) 4_555 15_555 ?
Nb3 O1 O2 45.1(4) 4_555 1_455 ?
Nb3 O1 O2 129.6(6) 4_555 4_655 ?
Nb3 O1 O3 88.0(5) 4_555 5_556 ?
Nb3 O1 O3 88.0(5) 4_555 8_556 ?
I1 O1 I1 69.1(4) 1_455 4_655 ?
I1 O1 I3 106.0(4) 1_455 1_555 ?
I1 O1 I3 66.9(3) 1_455 4_555 ?
I1 O1 I3 66.9(3) 1_455 14_555 ?
I1 O1 I3 106.0(4) 1_455 15_555 ?
I1 O1 O2 103.2(4) 1_455 1_455 ?
I1 O1 O2 172.3(4) 1_455 4_655 ?
I1 O1 O3 128.5(4) 1_455 5_556 ?
I1 O1 O3 128.5(4) 1_455 8_556 ?
I1 O1 I3 66.9(3) 4_655 1_555 ?
I1 O1 I3 106.0(4) 4_655 4_555 ?
I1 O1 I3 106.0(4) 4_655 14_555 ?
I1 O1 I3 66.9(3) 4_655 15_555 ?
I1 O1 O2 172.3(4) 4_655 1_455 ?
I1 O1 O2 103.2(4) 4_655 4_655 ?
I1 O1 O3 128.5(4) 4_655 5_556 ?
I1 O1 O3 128.5(4) 4_655 8_556 ?
I3 O1 I3 171.8(3) 1_555 4_555 ?
I3 O1 I3 72.02(19) 1_555 14_555 ?
I3 O1 I3 107.37(19) 1_555 15_555 ?
I3 O1 O2 116.6(3) 1_555 1_455 ?
I3 O1 O2 70.0(3) 1_555 4_655 ?
I3 O1 O3 61.7(3) 1_555 5_556 ?
I3 O1 O3 125.6(3) 1_555 8_556 ?
I3 O1 I3 107.37(19) 4_555 14_555 ?
I3 O1 I3 72.02(19) 4_555 15_555 ?
I3 O1 O2 70.0(3) 4_555 1_455 ?
I3 O1 O2 116.6(3) 4_555 4_655 ?
I3 O1 O3 125.6(3) 4_555 5_556 ?
I3 O1 O3 61.7(3) 4_555 8_556 ?
I3 O1 I3 171.8(3) 14_555 15_555 ?
I3 O1 O2 70.0(3) 14_555 1_455 ?
I3 O1 O2 116.6(3) 14_555 4_655 ?
I3 O1 O3 61.7(3) 14_555 5_556 ?
I3 O1 O3 125.6(3) 14_555 8_556 ?
I3 O1 O2 116.6(3) 15_555 1_455 ?
I3 O1 O2 70.0(3) 15_555 4_655 ?
I3 O1 O3 125.6(3) 15_555 5_556 ?
I3 O1 O3 61.7(3) 15_555 8_556 ?
O2 O1 O2 84.5(3) 1_455 4_655 ?
O2 O1 O3 56.0(3) 1_455 5_556 ?
O2 O1 O3 56.0(3) 1_455 8_556 ?
O2 O1 O3 56.0(3) 4_655 5_556 ?
O2 O1 O3 56.0(3) 4_655 8_556 ?
O3 O1 O3 81.9(4) 5_556 8_556 ?
Nb1 O2 Nb1 167.0(5) 5_656 11_656 ?
Nb1 O2 Nb2 85.0(3) 5_656 1_655 ?
Nb1 O2 Nb3 92.8(5) 5_656 4_655 ?
Nb1 O2 I2 116.6(4) 5_656 4_655 ?
Nb1 O2 I2 56.4(3) 5_656 14_655 ?
Nb1 O2 I3 140.2(4) 5_656 4_655 ?
Nb1 O2 I3 45.9(3) 5_656 14_655 ?
Nb1 O2 I5 134.3(4) 5_656 4_655 ?
Nb1 O2 I5 56.2(3) 5_656 14_655 ?
Nb1 O2 O1 88.6(5) 5_656 1_655 ?
Nb1 O2 O3 126.1(4) 5_656 8_656 ?
Nb1 O2 Nb2 85.0(3) 11_656 1_655 ?
Nb1 O2 Nb3 92.8(5) 11_656 4_655 ?
Nb1 O2 I2 56.4(3) 11_656 4_655 ?
Nb1 O2 I2 116.6(4) 11_656 14_655 ?
Nb1 O2 I3 45.9(3) 11_656 4_655 ?
Nb1 O2 I3 140.2(4) 11_656 14_655 ?
Nb1 O2 I5 56.2(3) 11_656 4_655 ?
Nb1 O2 I5 134.3(4) 11_656 14_655 ?
Nb1 O2 O1 88.6(5) 11_656 1_655 ?
Nb1 O2 O3 126.1(4) 11_656 5_656 ?
Nb2 O2 Nb3 75.6(4) 1_655 4_655 ?
Nb2 O2 I2 96.6(3) 1_655 4_655 ?
Nb2 O2 I2 96.6(3) 1_655 14_655 ?
Nb2 O2 I3 82.4(3) 1_655 4_655 ?
Nb2 O2 I3 82.4(3) 1_655 14_655 ?
Nb2 O2 I5 140.7(3) 1_655 4_655 ?
Nb2 O2 I5 140.7(3) 1_655 14_655 ?
Nb3 O2 I2 149.1(4) 4_655 4_655 ?
Nb3 O2 I2 149.1(4) 4_655 14_655 ?
Nb3 O2 I3 47.5(3) 4_655 4_655 ?
Nb3 O2 I3 47.5(3) 4_655 14_655 ?
Nb3 O2 I5 98.0(4) 4_655 4_655 ?
Nb3 O2 I5 98.0(4) 4_655 14_655 ?
Nb3 O2 O3 83.5(4) 4_655 5_656 ?
Nb3 O2 O3 83.5(4) 4_655 8_656 ?
I2 O2 I2 60.51(19) 4_655 14_655 ?
I2 O2 I3 102.2(2) 4_655 4_655 ?
I2 O2 I3 162.6(3) 4_655 14_655 ?
I2 O2 I5 68.88(19) 4_655 4_655 ?
I2 O2 I5 106.0(3) 4_655 14_655 ?
I2 O2 O1 128.1(5) 4_655 1_655 ?
I2 O2 O3 110.9(3) 4_655 5_656 ?
I2 O2 O3 71.84(17) 4_655 8_656 ?
I2 O2 I3 162.6(3) 14_655 4_655 ?
I2 O2 I3 102.2(2) 14_655 14_655 ?
I2 O2 I5 106.0(3) 14_655 4_655 ?
I2 O2 I5 68.88(19) 14_655 14_655 ?
I2 O2 O1 128.1(5) 14_655 1_655 ?
I2 O2 O3 71.84(17) 14_655 5_656 ?
I2 O2 O3 110.9(3) 14_655 8_656 ?
I3 O2 I3 94.90(17) 4_655 14_655 ?
I3 O2 I5 66.49(18) 4_655 4_655 ?
I3 O2 I5 122.1(3) 4_655 14_655 ?
I3 O2 O1 59.2(2) 4_655 1_655 ?
I3 O2 O3 116.0(3) 4_655 5_656 ?
I3 O2 O3 57.36(16) 4_655 8_656 ?
I3 O2 I5 122.1(3) 14_655 4_655 ?
I3 O2 I5 66.49(18) 14_655 14_655 ?
I3 O2 O1 59.2(2) 14_655 1_655 ?
I3 O2 O3 57.36(16) 14_655 5_656 ?
I3 O2 O3 116.0(3) 14_655 8_656 ?
I5 O2 I5 78.3(3) 4_655 14_655 ?
I5 O2 O1 125.2(3) 4_655 1_655 ?
I5 O2 O3 177.3(3) 4_655 5_656 ?
I5 O2 O3 99.2(2) 4_655 8_656 ?
I5 O2 O1 125.2(3) 14_655 1_655 ?
I5 O2 O3 99.2(2) 14_655 5_656 ?
I5 O2 O3 177.3(3) 14_655 8_656 ?
O1 O2 O3 57.2(3) 1_655 5_656 ?
O1 O2 O3 57.2(3) 1_655 8_656 ?
O3 O2 O3 83.2(3) 5_656 8_656 ?
Nb1 O3 Nb1 162.6(7) 1_555 14_555 ?
Nb1 O3 Nb2 94.2(4) 1_555 5_556 ?
Nb1 O3 Nb3 132.7(5) 1_555 5_556 ?
Nb1 O3 Nb3 63.6(4) 1_555 8_546 ?
Nb1 O3 I2 52.6(3) 1_555 1_555 ?
Nb1 O3 I2 114.1(4) 1_555 5_556 ?
Nb1 O3 I2 50.1(3) 1_555 10_556 ?
Nb1 O3 I2 116.9(4) 1_555 14_555 ?
Nb1 O3 I3 134.3(5) 1_555 5_556 ?
Nb1 O3 I3 58.2(3) 1_555 10_556 ?
Nb1 O3 O1 98.2(5) 1_555 5_556 ?
Nb1 O3 O2 45.1(3) 1_555 5_656 ?
Nb1 O3 O2 140.2(5) 1_555 8_446 ?
Nb1 O3 O3 93.3(4) 1_555 4_545 ?
Nb1 O3 Nb2 94.2(4) 14_555 5_556 ?
Nb1 O3 Nb3 63.6(4) 14_555 5_556 ?
Nb1 O3 Nb3 132.7(5) 14_555 8_546 ?
Nb1 O3 I2 116.9(4) 14_555 1_555 ?
Nb1 O3 I2 50.1(3) 14_555 5_556 ?
Nb1 O3 I2 114.1(4) 14_555 10_556 ?
Nb1 O3 I2 52.6(3) 14_555 14_555 ?
Nb1 O3 I3 58.2(3) 14_555 5_556 ?
Nb1 O3 I3 134.3(5) 14_555 10_556 ?
Nb1 O3 O1 98.2(5) 14_555 5_556 ?
Nb1 O3 O2 140.2(5) 14_555 5_656 ?
Nb1 O3 O2 45.1(3) 14_555 8_446 ?
Nb1 O3 O3 93.3(4) 14_555 4_545 ?
Nb2 O3 Nb3 51.9(4) 5_556 5_556 ?
Nb2 O3 Nb3 51.9(4) 5_556 8_546 ?
Nb2 O3 I2 146.6(3) 5_556 1_555 ?
Nb2 O3 I2 93.7(3) 5_556 5_556 ?
Nb2 O3 I2 93.7(3) 5_556 10_556 ?
Nb2 O3 I2 146.6(3) 5_556 14_555 ?
Nb2 O3 I3 101.4(3) 5_556 5_556 ?
Nb2 O3 I3 101.4(3) 5_556 10_556 ?
Nb2 O3 O2 49.2(3) 5_556 5_656 ?
Nb2 O3 O2 49.2(3) 5_556 8_446 ?
Nb3 O3 Nb3 69.3(4) 5_556 8_546 ?
Nb3 O3 I2 152.6(3) 5_556 1_555 ?
Nb3 O3 I2 101.4(3) 5_556 5_556 ?
Nb3 O3 I2 143.3(4) 5_556 10_556 ?
Nb3 O3 I2 106.2(3) 5_556 14_555 ?
Nb3 O3 I3 49.84(17) 5_556 5_556 ?
Nb3 O3 I3 93.4(3) 5_556 10_556 ?
Nb3 O3 O2 95.2(4) 5_556 5_656 ?
Nb3 O3 O3 56.5(2) 5_556 4_545 ?
Nb3 O3 I2 106.2(3) 8_546 1_555 ?
Nb3 O3 I2 143.3(4) 8_546 5_556 ?
Nb3 O3 I2 101.4(3) 8_546 10_556 ?
Nb3 O3 I2 152.6(3) 8_546 14_555 ?
Nb3 O3 I3 93.4(3) 8_546 5_556 ?
Nb3 O3 I3 49.84(17) 8_546 10_556 ?
Nb3 O3 O2 95.2(4) 8_546 8_446 ?
Nb3 O3 O3 56.5(2) 8_546 4_545 ?
I2 O3 I2 97.2(3) 1_555 5_556 ?
I2 O3 I2 63.65(17) 1_555 10_556 ?
I2 O3 I2 64.8(2) 1_555 14_555 ?
I2 O3 I3 105.2(3) 1_555 5_556 ?
I2 O3 I3 66.33(19) 1_555 10_556 ?
I2 O3 O1 134.3(4) 1_555 5_556 ?
I2 O3 O2 97.5(2) 1_555 5_656 ?
I2 O3 O2 158.3(3) 1_555 8_446 ?
I2 O3 O3 144.7(3) 1_555 4_545 ?
I2 O3 I2 64.13(16) 5_556 10_556 ?
I2 O3 I2 63.65(17) 5_556 14_555 ?
I2 O3 I3 107.4(2) 5_556 5_556 ?
I2 O3 I3 163.4(3) 5_556 10_556 ?
I2 O3 O1 128.3(5) 5_556 5_556 ?
I2 O3 O2 109.2(3) 5_556 5_656 ?
I2 O3 O2 62.44(17) 5_556 8_446 ?
I2 O3 O3 88.27(19) 5_556 4_545 ?
I2 O3 I2 97.2(3) 10_556 14_555 ?
I2 O3 I3 163.4(3) 10_556 5_556 ?
I2 O3 I3 107.4(2) 10_556 10_556 ?
I2 O3 O1 128.3(5) 10_556 5_556 ?
I2 O3 O2 62.44(17) 10_556 5_656 ?
I2 O3 O2 109.2(3) 10_556 8_446 ?
I2 O3 O3 88.27(19) 10_556 4_545 ?
I2 O3 I3 66.33(19) 14_555 5_556 ?
I2 O3 I3 105.2(3) 14_555 10_556 ?
I2 O3 O1 134.3(4) 14_555 5_556 ?
I2 O3 O2 158.3(3) 14_555 5_656 ?
I2 O3 O2 97.5(2) 14_555 8_446 ?
I2 O3 O3 144.7(3) 14_555 4_545 ?
I3 O3 I3 76.7(2) 5_556 10_556 ?
I3 O3 O1 68.3(3) 5_556 5_556 ?
I3 O3 O2 133.6(3) 5_556 5_656 ?
I3 O3 O2 76.34(18) 5_556 8_446 ?
I3 O3 O3 106.3(3) 5_556 4_545 ?
I3 O3 O1 68.3(3) 10_556 5_556 ?
I3 O3 O2 76.34(18) 10_556 5_656 ?
I3 O3 O2 133.6(3) 10_556 8_446 ?
I3 O3 O3 106.3(3) 10_556 4_545 ?
O1 O3 O2 66.8(3) 5_556 5_656 ?
O1 O3 O2 66.8(3) 5_556 8_446 ?
O1 O3 O3 49.1(3) 5_556 4_545 ?
O2 O3 O2 96.4(3) 5_656 8_446 ?
O2 O3 O3 48.40(17) 5_656 4_545 ?
O2 O3 O3 48.40(17) 8_446 4_545 ?
I2 Li1 I2 154.0(4) 1_555 4_555 ?
I2 Li1 I2 93.7(3) 1_555 14_555 ?
I2 Li1 I2 80.5(3) 1_555 15_555 ?
I2 Li1 I4 103.0(4) 1_555 1_555 ?
I2 Li1 I2 80.5(3) 4_555 14_555 ?
I2 Li1 I2 93.7(3) 4_555 15_555 ?
I2 Li1 I4 103.0(4) 4_555 1_555 ?
I2 Li1 I2 154.0(4) 14_555 15_555 ?
I2 Li1 I4 103.0(4) 14_555 1_555 ?
I2 Li1 I4 103.0(4) 15_555 1_555 ?
I5 Li2 I5 170.6(7) 2_455 3_555 ?
I5 Li2 I5 80.9(6) 2_455 13_555 ?
I5 Li2 I5 98.4(6) 2_455 16_455 ?
I5 Li2 I8 95(5) 2_455 1_554 ?
I5 Li2 Li3 137.2(15) 2_455 1_555 ?
I5 Li2 Li3 47.7(15) 2_455 4_555 ?
I5 Li2 I5 98.4(6) 3_555 13_555 ?
I5 Li2 I5 80.9(6) 3_555 16_455 ?
I5 Li2 I8 95(5) 3_555 1_554 ?
I5 Li2 Li3 47.7(15) 3_555 1_555 ?
I5 Li2 Li3 137.2(15) 3_555 4_555 ?
I5 Li2 I5 170.6(7) 13_555 16_455 ?
I5 Li2 I8 95(5) 13_555 1_554 ?
I5 Li2 Li3 137.2(15) 13_555 1_555 ?
I5 Li2 Li3 47.7(15) 13_555 4_555 ?
I5 Li2 I8 95(5) 16_455 1_554 ?
I5 Li2 Li3 47.7(15) 16_455 1_555 ?
I5 Li2 Li3 137.2(15) 16_455 4_555 ?
I8 Li2 Li3 68(5) 1_554 1_555 ?
I8 Li2 Li3 68(5) 1_554 4_555 ?
Li3 Li2 Li3 136.8(20) 1_555 4_555 ?
I5 Li3 I5 180.0(4) 3_555 7_454 ?
I5 Li3 I5 90.8(3) 3_555 12_554 ?
I5 Li3 I5 89.2(3) 3_555 16_455 ?
I5 Li3 I8 82.6(3) 3_555 1_554 ?
I5 Li3 I8 97.4(2) 3_555 5_556 ?
I5 Li3 Li2 53.2(15) 3_555 1_555 ?
I5 Li3 Li2 127(5) 3_555 5_555 ?
I5 Li3 I5 89.2(3) 7_454 12_554 ?
I5 Li3 I5 90.8(3) 7_454 16_455 ?
I5 Li3 I8 97.4(2) 7_454 1_554 ?
I5 Li3 I8 82.6(3) 7_454 5_556 ?
I5 Li3 Li2 127(5) 7_454 1_555 ?
I5 Li3 Li2 53.2(15) 7_454 5_555 ?
I5 Li3 I5 180.0(4) 12_554 16_455 ?
I5 Li3 I8 97.4(2) 12_554 1_554 ?
I5 Li3 I8 82.6(3) 12_554 5_556 ?
I5 Li3 Li2 127(5) 12_554 1_555 ?
I5 Li3 Li2 53.2(15) 12_554 5_555 ?
I5 Li3 I8 82.6(3) 16_455 1_554 ?
I5 Li3 I8 97.4(2) 16_455 5_556 ?
I5 Li3 Li2 53.2(15) 16_455 1_555 ?
I5 Li3 Li2 127(5) 16_455 5_555 ?
I8 Li3 I8 180.0(3) 1_554 5_556 ?
I8 Li3 Li2 47(4) 1_554 1_555 ?
I8 Li3 Li2 133.1(15) 1_554 5_555 ?
I8 Li3 Li2 133.1(15) 5_556 1_555 ?
I8 Li3 Li2 47(4) 5_556 5_555 ?
Li2 Li3 Li2 180(5) 1_555 5_555 ?

loop_
_geom_bond_atom_site_label_1
_geom_bond_atom_site_label_2
_geom_bond_distance
_geom_bond_site_symmetry_2
_geom_bond_publ_flag
Nb1 Nb1 3.853(10) 14_555 ?
Nb1 Nb2 2.821(7) 5_556 ?
Nb1 Nb3 3.097(9) 8_546 ?
Nb1 I2 2.994(8) 1_555 ?
Nb1 I2 2.939(9) 10_556 ?
Nb1 I3 2.825(9) 10_556 ?
Nb1 I5 2.934(9) 10_556 ?
Nb1 O1 3.706(11) 5_556 ?
Nb1 O2 2.016(6) 5_656 ?
Nb1 O3 1.949(7) 1_555 ?
Nb2 Nb1 2.821(7) 5_556 ?
Nb2 Nb1 2.821(7) 8_556 ?
Nb2 Nb1 2.821(7) 10_556 ?
Nb2 Nb1 2.821(7) 11_556 ?
Nb2 Nb3 2.705(10) 1_555 ?
Nb2 Nb3 2.705(10) 4_555 ?
Nb2 O1 1.969(14) 1_555 ?
Nb2 O2 2.155(5) 1_455 ?
Nb2 O2 2.155(5) 4_655 ?
Nb2 O3 1.902(6) 5_556 ?
Nb2 O3 1.902(6) 8_556 ?
Nb3 Nb1 3.097(9) 8_556 ?
Nb3 Nb1 3.097(9) 10_556 ?
Nb3 Nb2 2.705(10) 1_555 ?
Nb3 Nb3 3.893(14) 4_555 ?
Nb3 I1 2.970(13) 2_455 ?
Nb3 I1 2.916(10) 4_655 ?
Nb3 I3 2.842(5) 1_555 ?
Nb3 I3 2.842(5) 15_555 ?
Nb3 O1 1.949(10) 1_555 ?
Nb3 O2 2.254(9) 4_655 ?
Nb3 O3 3.425(8) 5_556 ?
Nb3 O3 3.425(8) 8_556 ?
Nb4 I4 2.571(14) 1_555 ?
Nb4 I6 2.598(7) 1_555 ?
Nb4 I6 2.598(7) 4_555 ?
Nb4 I7 2.756(6) 1_455 ?
Nb4 I7 2.756(6) 4_655 ?
Nb4 I8 3.087(17) 1_555 ?
I1 Nb3 2.970(13) 2_555 ?
I1 Nb3 2.916(10) 4_655 ?
I1 I1 3.574(11) 3_655 ?
I1 I1 3.893(12) 4_755 ?
I1 I3 3.967(8) 2_555 ?
I1 I3 3.821(7) 4_655 ?
I1 I3 3.821(7) 14_655 ?
I1 I3 3.967(8) 16_555 ?
I1 I5 3.987(8) 2_555 ?
I1 I5 3.987(8) 16_555 ?
I1 O1 3.431(13) 1_655 ?
I2 Nb1 2.994(8) 1_555 ?
I2 Nb1 2.939(9) 10_556 ?
I2 I2 3.968(7) 10_556 ?
I2 I2 3.553(8) 15_555 ?
I2 I3 3.880(7) 10_556 ?
I2 I5 3.991(7) 1_555 ?
I2 I5 3.949(8) 10_556 ?
I2 O2 3.525(6) 4_655 ?
I2 O3 3.746(7) 1_555 ?
I2 O3 3.779(5) 5_556 ?
I2 Li1 2.750(6) 1_555 ?
I3 Nb1 2.825(9) 10_556 ?
I3 Nb3 2.842(5) 1_555 ?
I3 I1 3.967(8) 2_455 ?
I3 I1 3.821(7) 4_655 ?
I3 I2 3.880(7) 10_556 ?
I3 I6 3.807(8) 8_546 ?
I3 O1 3.499(5) 1_555 ?
I3 O2 3.828(6) 4_655 ?
I3 O3 3.317(6) 5_556 ?
I4 Nb4 2.571(14) 1_555 ?
I4 I6 3.755(9) 1_555 ?
I4 I6 3.755(9) 4_555 ?
I4 I7 3.996(9) 1_455 ?
I4 I7 3.996(9) 4_655 ?
I4 Li1 2.832(12) 1_555 ?
I5 Nb1 2.934(9) 10_556 ?
I5 I1 3.987(8) 2_455 ?
I5 I2 3.991(7) 1_555 ?
I5 I2 3.949(8) 10_556 ?
I5 I5 3.875(7) 10_556 ?
I5 I5 3.823(8) 14_655 ?
I5 O2 3.532(7) 4_655 ?
I5 Li2 2.95(2) 2_555 ?
I5 Li3 2.722(5) 3_555 ?
I6 Nb4 2.598(7) 1_555 ?
I6 I3 3.807(8) 8_556 ?
I6 I3 3.807(8) 11_556 ?
I6 I4 3.755(9) 1_555 ?
I6 I7 3.774(6) 1_455 ?
I6 I7 3.774(6) 4_655 ?
I6 I8 3.922(12) 1_555 ?
I7 Nb4 2.756(6) 1_655 ?
I7 I4 3.996(9) 1_655 ?
I7 I6 3.774(6) 1_655 ?
I7 I6 3.774(6) 4_655 ?
I7 I7 3.473(10) 3_656 ?
I7 I8 3.874(11) 1_655 ?
I8 Nb4 3.087(17) 1_555 ?
I8 I6 3.922(12) 1_555 ?
I8 I6 3.922(12) 4_555 ?
I8 I7 3.874(11) 1_455 ?
I8 I7 3.874(11) 4_655 ?
I8 Li2 2.9(3) 1_556 ?
I8 Li3 3.718(5) 1_556 ?
I8 Li3 3.718(5) 4_556 ?
O1 Nb1 3.706(11) 5_556 ?
O1 Nb1 3.706(11) 8_556 ?
O1 Nb1 3.706(11) 10_556 ?
O1 Nb1 3.706(11) 11_556 ?
O1 Nb2 1.969(14) 1_555 ?
O1 Nb3 1.949(10) 1_555 ?
O1 Nb3 1.949(10) 4_555 ?
O1 I1 3.431(13) 1_455 ?
O1 I1 3.431(13) 4_655 ?
O1 I3 3.499(5) 1_555 ?
O1 I3 3.499(5) 4_555 ?
O1 I3 3.499(5) 14_555 ?
O1 I3 3.499(5) 15_555 ?
O1 O2 3.158(10) 1_455 ?
O1 O2 3.158(10) 4_655 ?
O1 O3 2.886(10) 5_556 ?
O1 O3 2.886(10) 8_556 ?
O2 Nb1 2.016(6) 5_656 ?
O2 Nb1 2.016(6) 11_656 ?
O2 Nb2 2.155(5) 1_655 ?
O2 Nb3 2.254(9) 4_655 ?
O2 I2 3.525(6) 4_655 ?
O2 I2 3.525(6) 14_655 ?
O2 I3 3.828(6) 4_655 ?
O2 I3 3.828(6) 14_655 ?
O2 I5 3.532(7) 4_655 ?
O2 I5 3.532(7) 14_655 ?
O2 O1 3.158(10) 1_655 ?
O2 O3 2.848(5) 5_656 ?
O2 O3 2.848(5) 8_656 ?
O3 Nb1 1.949(7) 1_555 ?
O3 Nb1 1.949(7) 14_555 ?
O3 Nb2 1.902(6) 5_556 ?
O3 Nb3 3.425(8) 5_556 ?
O3 Nb3 3.425(8) 8_546 ?
O3 I2 3.746(7) 1_555 ?
O3 I2 3.779(5) 5_556 ?
O3 I2 3.779(5) 10_556 ?
O3 I2 3.746(7) 14_555 ?
O3 I3 3.317(6) 5_556 ?
O3 I3 3.317(6) 10_556 ?
O3 O1 2.886(10) 5_556 ?
O3 O2 2.848(5) 5_656 ?
O3 O2 2.848(5) 8_446 ?
O3 O3 3.781(8) 4_545 ?
Li1 I2 2.750(6) 1_555 ?
Li1 I2 2.750(6) 4_555 ?
Li1 I2 2.750(6) 14_555 ?
Li1 I2 2.750(6) 15_555 ?
Li1 I4 2.832(12) 1_555 ?
Li2 I5 2.95(2) 2_455 ?
Li2 I5 2.95(2) 3_555 ?
Li2 I5 2.95(2) 13_555 ?
Li2 I5 2.95(2) 16_455 ?
Li2 I8 2.9(3) 1_554 ?
Li2 Li3 3.62(9) 1_555 ?
Li2 Li3 3.62(9) 4_555 ?
Li3 I5 2.722(5) 3_555 ?
Li3 I5 2.722(5) 7_454 ?
Li3 I5 2.722(5) 12_554 ?
Li3 I5 2.722(5) 16_455 ?
Li3 I8 3.718(5) 1_554 ?
Li3 I8 3.718(5) 5_556 ?
Li3 Li2 3.62(9) 1_555 ?
Li3 Li2 3.62(9) 5_555 ?
